data_4087157
loop_
_publ_author_name
'Burcher, Benjamin'
'Sanders, Kevin J.'
'Benda, Ladislav'
'Pintacuda, Guido'
'Jeanneau, Erwann'
'Danopoulos, Andreas A.'
'Braunstein, Pierre'
'Olivier-Bourbigou, H\'el\`ene'
'Breuil, Pierre-Alain R.'

_publ_section_title
;
 Straightforward Access to Stable, 16-Valence-Electron
 Phosphine-Stabilized Fe0 Olefin Complexes and Their Reactivity
;
_journal_issue 3
_journal_name_full Organometallics
_journal_page_first 605
_journal_paper_doi 10.1021/acs.organomet.6b00803
_journal_volume 36
_journal_year 2017
_chemical_formula_moiety 'C35 H44 Fe O P2 Si2'
_chemical_formula_sum 'C35 H44 Fe O P2 Si2'
_chemical_formula_weight 654.67
_space_group_IT_number 2
_symmetry_cell_setting triclinic
_symmetry_space_group_name_Hall '-P 1'
_symmetry_space_group_name_H-M 'P -1'
_atom_sites_solution_hydrogens difmap
_atom_sites_solution_primary direct
_cell_angle_alpha 76.850(3)
_cell_angle_beta 74.749(3)
_cell_angle_gamma 69.161(4)
_cell_formula_units_Z 2
_cell_length_a 11.8587(5)
_cell_length_b 11.8767(4)
_cell_length_c 13.4547(5)
_cell_measurement_reflns_used 10761
_cell_measurement_temperature 150
_cell_measurement_theta_max 29.3040
_cell_measurement_theta_min 3.4500
_cell_volume 1689.70(12)
_computing_cell_refinement 'CrysAlisPro 1.171.38.41 (Rigaku OD, 2015)'
_computing_data_collection 'CrysAlisPro 1.171.38.41 (Rigaku OD, 2015)'
_computing_data_reduction 'CrysAlisPro 1.171.38.41 (Rigaku OD, 2015)'
_computing_molecular_graphics 'CAMERON (Watkin et al., 1996)'
_computing_publication_material 'CRYSTALS (Betteridge et al., 2003)'
_computing_structure_refinement 'CRYSTALS (Betteridge et al., 2003)'
_computing_structure_solution 'SIR97 (Altomare et al., 1999)'
_diffrn_ambient_temperature 150
_diffrn_detector 'CCD plate'
_diffrn_detector_area_resol_mean 15.9897
_diffrn_detector_type Eos
_diffrn_measured_fraction_theta_full 0.999
_diffrn_measured_fraction_theta_max 0.883
_diffrn_measurement_device 'four-circle diffractometer'
_diffrn_measurement_device_type 'Xcalibur, Eos, Nova'
_diffrn_measurement_method \w
_diffrn_radiation_monochromator mirror
_diffrn_radiation_probe x-ray
_diffrn_radiation_type 'Mo K\a'
_diffrn_radiation_wavelength 0.71073
_diffrn_reflns_av_R_equivalents 0.042
_diffrn_reflns_limit_h_max 15
_diffrn_reflns_limit_h_min -16
_diffrn_reflns_limit_k_max 15
_diffrn_reflns_limit_k_min -16
_diffrn_reflns_limit_l_max 17
_diffrn_reflns_limit_l_min -18
_diffrn_reflns_number 29805
_diffrn_reflns_theta_full 26.556
_diffrn_reflns_theta_max 29.349
_diffrn_reflns_theta_min 3.026
_diffrn_source 'micro-focus sealed X-ray tube'
_diffrn_source_type 'Mova (Mo) X-ray Source'
_diffrn_standards_number 0
_exptl_absorpt_coefficient_mu 0.638
_exptl_absorpt_correction_T_max 0.887
_exptl_absorpt_correction_T_min 0.637
_exptl_absorpt_correction_type analytical
_exptl_absorpt_process_details
;
CrysAlisPro 1.171.38.41 (Rigaku Oxford Diffraction, 2015)
Analytical numeric absorption correction using a multifaceted crystal
            model based on expressions derived by R.C. Clark & J.S. Reid.
(Clark, R. C. & Reid, J. S. (1995). Acta Cryst. A51, 887-897)
Empirical absorption correction using spherical harmonics,
 implemented in SCALE3 ABSPACK scaling algorithm.
;
_exptl_crystal_colour black
_exptl_crystal_density_diffrn 1.287
_exptl_crystal_density_method 'not measured'
_exptl_crystal_description plate
_exptl_crystal_F_000 692
_exptl_crystal_size_max 0.482
_exptl_crystal_size_mid 0.295
_exptl_crystal_size_min 0.100
_refine_diff_density_max 0.62
_refine_diff_density_min -0.62
_refine_ls_extinction_method None
_refine_ls_goodness_of_fit_ref 0.9628
_refine_ls_hydrogen_treatment constr
_refine_ls_matrix_type full
_refine_ls_number_parameters 370
_refine_ls_number_reflns 8183
_refine_ls_number_restraints 0
_refine_ls_R_factor_all 0.0484
_refine_ls_R_factor_gt 0.0387
_refine_ls_shift/su_max 0.0011606
_refine_ls_shift/su_mean 0.0000354
_refine_ls_structure_factor_coef Fsqd
_refine_ls_weighting_details
;
 Method, part 1, Chebychev polynomial, (Watkin, 1994, Prince, 1982) 
 [weight] = 1.0/[A~0~*T~0~(x)+A~1~*T~1~(x) ... +A~n-1~]*T~n-1~(x)] 
 where A~i~ are the Chebychev coefficients listed below and x= Fcalc/Fmax 
 Method = Robust Weighting (Prince, 1982) 
 W = [weight] * [1-(deltaF/6*sigmaF)^2^]^2^ 
 A~i~ are: 
 0.112E+04 0.160E+04 894. 300. 
;
_refine_ls_weighting_scheme calc
_refine_ls_wR_factor_all 0.0820
_refine_ls_wR_factor_gt 0.0729
_refine_ls_wR_factor_ref 0.0819
_reflns_limit_h_max 16
_reflns_limit_h_min -15
_reflns_limit_k_max 16
_reflns_limit_k_min -15
_reflns_limit_l_max 18
_reflns_limit_l_min 0
_reflns_number_gt 6931
_reflns_number_total 8201
_reflns_threshold_expression I>2.0\s(I)
_oxford_diffrn_Wilson_B_factor 1.40
_oxford_diffrn_Wilson_scale 0.06
_oxford_refine_ls_r_factor_ref 0.0484
_oxford_refine_ls_scale 5.46(5)
_oxford_reflns_number_all 8184
_oxford_reflns_threshold_expression_ref I>-3.0\s(I)
_cod_data_source_file om6b00803_si_002.cif
_cod_data_source_block 1
_cod_original_sg_symbol_H-M 'P -1 '
_cod_database_code 4087157
_oxdiff_exptl_absorpt_empirical_full_min 0.399
_oxdiff_exptl_absorpt_empirical_full_max 1.726
_oxdiff_exptl_absorpt_empirical_details
;
Empirical correction (ABSPACK) includes:
- Absorption correction using spherical harmonics
- Frame scaling
;

loop_
_symmetry_equiv_pos_as_xyz
x,y,z
-x,-y,-z

loop_
_atom_site_label
_atom_site_type_symbol
_atom_site_fract_x
_atom_site_fract_y
_atom_site_fract_z
_atom_site_U_iso_or_equiv
_atom_site_occupancy
_atom_site_adp_type
_atom_site_refinement_flags_posn
C1 C 0.4487(2) 0.6376(2) 0.89522(17) 0.0226 1.0000 Uani .
C2 C 0.52946(19) 0.7001(2) 0.83036(17) 0.0194 1.0000 Uani .
C3 C 0.4940(2) 0.7333(2) 0.59679(17) 0.0203 1.0000 Uani .
C4 C 0.3731(2) 0.8173(2) 0.60849(17) 0.0230 1.0000 Uani .
C5 C 0.7302(2) 0.4566(2) 0.7975(2) 0.0329 1.0000 Uani .
C6 C 0.7930(2) 0.6700(3) 0.8347(2) 0.0353 1.0000 Uani .
C7 C 0.7207(2) 0.7695(2) 0.43993(19) 0.0311 1.0000 Uani .
C8 C 0.6053(2) 0.9251(2) 0.6134(2) 0.0308 1.0000 Uani .
C9 C 0.2380(2) 0.55046(19) 0.67268(18) 0.0205 1.0000 Uani .
C10 C 0.2852(2) 0.5863(2) 0.56844(19) 0.0254 1.0000 Uani .
C11 C 0.2215(3) 0.6009(2) 0.4907(2) 0.0338 1.0000 Uani .
C12 C 0.1079(3) 0.5834(3) 0.5167(2) 0.0378 1.0000 Uani .
C13 C 0.0601(2) 0.5474(3) 0.6185(2) 0.0365 1.0000 Uani .
C14 C 0.1256(2) 0.5288(2) 0.6961(2) 0.0285 1.0000 Uani .
C15 C 0.42969(19) 0.39092(19) 0.77812(18) 0.0194 1.0000 Uani .
C16 C 0.4675(2) 0.3278(2) 0.87079(19) 0.0234 1.0000 Uani .
C17 C 0.5564(2) 0.2134(2) 0.8728(2) 0.0284 1.0000 Uani .
C18 C 0.6086(2) 0.1609(2) 0.7833(2) 0.0315 1.0000 Uani .
C19 C 0.5720(2) 0.2220(2) 0.6909(2) 0.0309 1.0000 Uani .
C20 C 0.4837(2) 0.3367(2) 0.68819(19) 0.0247 1.0000 Uani .
C21 C 0.2096(2) 0.5323(2) 0.89515(17) 0.0218 1.0000 Uani .
C22 C 0.09656(19) 0.6446(2) 0.91477(18) 0.0227 1.0000 Uani .
C23 C 0.12389(19) 0.7505(2) 0.93973(17) 0.0204 1.0000 Uani .
C24 C 0.09422(19) 0.9214(2) 0.75437(17) 0.0211 1.0000 Uani .
C25 C 0.0604(2) 0.8659(2) 0.69136(19) 0.0270 1.0000 Uani .
C26 C -0.0315(2) 0.9315(3) 0.6349(2) 0.0345 1.0000 Uani .
C27 C -0.0876(2) 1.0548(3) 0.6381(2) 0.0384 1.0000 Uani .
C28 C -0.0541(3) 1.1112(2) 0.6991(2) 0.0375 1.0000 Uani .
C29 C 0.0362(2) 1.0458(2) 0.7576(2) 0.0284 1.0000 Uani .
C30 C 0.23121(19) 0.94195(19) 0.89010(17) 0.0198 1.0000 Uani .
C31 C 0.1816(2) 0.9601(2) 0.99305(18) 0.0233 1.0000 Uani .
C32 C 0.1993(2) 1.0507(2) 1.0318(2) 0.0278 1.0000 Uani .
C33 C 0.2660(3) 1.1234(2) 0.9678(2) 0.0349 1.0000 Uani .
C34 C 0.3149(3) 1.1073(3) 0.8650(2) 0.0386 1.0000 Uani .
C35 C 0.2994(2) 1.0159(2) 0.8270(2) 0.0305 1.0000 Uani .
Fe1 Fe 0.39969(3) 0.70700(3) 0.74964(2) 0.0159 1.0000 Uani .
P2 P 0.32072(5) 0.54676(5) 0.77177(4) 0.0173 1.0000 Uani .
H201 H 0.4580 0.3744 0.6275 0.0299 1.0000 Uiso R
H191 H 0.6031 0.1863 0.6308 0.0370 1.0000 Uiso R
H181 H 0.6668 0.0796 0.7833 0.0382 1.0000 Uiso R
H171 H 0.5783 0.1763 0.9347 0.0338 1.0000 Uiso R
H161 H 0.4331 0.3603 0.9337 0.0283 1.0000 Uiso R
P1 P 0.21415(5) 0.82727(5) 0.82922(4) 0.0171 1.0000 Uani .
H311 H 0.1308 0.9142 1.0378 0.0278 1.0000 Uiso R
H321 H 0.1673 1.0600 1.1004 0.0325 1.0000 Uiso R
H331 H 0.2796 1.1846 0.9929 0.0418 1.0000 Uiso R
H341 H 0.3629 1.1565 0.8201 0.0460 1.0000 Uiso R
H351 H 0.3352 1.0045 0.7563 0.0370 1.0000 Uiso R
H251 H 0.0995 0.7835 0.6868 0.0319 1.0000 Uiso R
H261 H -0.0535 0.8931 0.5936 0.0408 1.0000 Uiso R
H271 H -0.1510 1.0974 0.6004 0.0458 1.0000 Uiso R
H281 H -0.0932 1.1954 0.7035 0.0449 1.0000 Uiso R
H291 H 0.0595 1.0865 0.7979 0.0333 1.0000 Uiso R
H232 H 0.1695 0.7226 0.9971 0.0238 1.0000 Uiso R
H231 H 0.0516 0.8096 0.9621 0.0245 1.0000 Uiso R
H222 H 0.0361 0.6199 0.9751 0.0274 1.0000 Uiso R
H221 H 0.0542 0.6703 0.8558 0.0268 1.0000 Uiso R
H212 H 0.2566 0.5169 0.9501 0.0258 1.0000 Uiso R
H211 H 0.1856 0.4672 0.9007 0.0253 1.0000 Uiso R
H141 H 0.0934 0.5034 0.7641 0.0338 1.0000 Uiso R
H131 H -0.0159 0.5359 0.6362 0.0434 1.0000 Uiso R
H121 H 0.0652 0.5937 0.4627 0.0451 1.0000 Uiso R
H111 H 0.2578 0.6196 0.4213 0.0409 1.0000 Uiso R
H101 H 0.3624 0.6018 0.5474 0.0295 1.0000 Uiso R
H42 H 0.3079 0.8046 0.5839 0.0279 1.0000 Uiso R
H41 H 0.3607 0.9042 0.6100 0.0278 1.0000 Uiso R
Si2 Si 0.63609(6) 0.77308(6) 0.57724(5) 0.0204 1.0000 Uani .
O1 O 0.72798(14) 0.66964(15) 0.64980(12) 0.0236 1.0000 Uani .
Si1 Si 0.69281(5) 0.62511(6) 0.77528(5) 0.0198 1.0000 Uani .
H11 H 0.4769 0.5478 0.9086 0.0276 1.0000 Uiso R
H12 H 0.3878 0.6731 0.9555 0.0269 1.0000 Uiso R
H21 H 0.5134 0.7756 0.8392 0.0230 1.0000 Uiso R
H51 H 0.7158 0.4231 0.8697 0.0493 1.0000 Uiso R
H52 H 0.8135 0.4212 0.7685 0.0488 1.0000 Uiso R
H53 H 0.6798 0.4294 0.7656 0.0486 1.0000 Uiso R
H63 H 0.7787 0.6506 0.9063 0.0528 1.0000 Uiso R
H62 H 0.8713 0.6418 0.8055 0.0533 1.0000 Uiso R
H61 H 0.7739 0.7573 0.8211 0.0533 1.0000 Uiso R
H83 H 0.6803 0.9447 0.6023 0.0461 1.0000 Uiso R
H82 H 0.5729 0.9296 0.6836 0.0459 1.0000 Uiso R
H81 H 0.5551 0.9878 0.5773 0.0468 1.0000 Uiso R
H31 H 0.5047 0.6591 0.5700 0.0244 1.0000 Uiso R
H72 H 0.7364 0.6920 0.4214 0.0375 1.0000 Uiso R
H73 H 0.7965 0.7838 0.4328 0.0375 1.0000 Uiso R
H71 H 0.6724 0.8310 0.3954 0.0375 1.0000 Uiso R

loop_
_atom_site_aniso_label
_atom_site_aniso_U_11
_atom_site_aniso_U_22
_atom_site_aniso_U_33
_atom_site_aniso_U_23
_atom_site_aniso_U_13
_atom_site_aniso_U_12
C1 0.0185(10) 0.0304(12) 0.0203(10) -0.0026(9) -0.0074(8) -0.0076(9)
C2 0.0174(10) 0.0202(10) 0.0220(10) -0.0052(8) -0.0060(8) -0.0048(8)
C3 0.0208(10) 0.0204(10) 0.0196(10) -0.0033(8) -0.0044(8) -0.0060(8)
C4 0.0210(11) 0.0258(11) 0.0198(10) 0.0010(8) -0.0054(8) -0.0065(9)
C5 0.0294(13) 0.0246(12) 0.0360(14) -0.0028(10) -0.0040(11) -0.0007(10)
C6 0.0225(12) 0.0569(18) 0.0323(13) -0.0181(12) -0.0032(10) -0.0139(12)
C7 0.0302(13) 0.0347(13) 0.0238(12) -0.0010(10) -0.0001(10) -0.0106(11)
C8 0.0343(13) 0.0236(12) 0.0350(13) -0.0055(10) -0.0052(11) -0.0103(10)
C9 0.0199(10) 0.0159(10) 0.0275(11) -0.0070(8) -0.0096(9) -0.0020(8)
C10 0.0249(11) 0.0270(12) 0.0286(12) -0.0055(9) -0.0099(9) -0.0093(9)
C11 0.0415(15) 0.0364(14) 0.0289(13) -0.0063(11) -0.0132(11) -0.0134(12)
C12 0.0357(14) 0.0409(15) 0.0447(16) -0.0158(12) -0.0220(12) -0.0058(12)
C13 0.0210(12) 0.0490(16) 0.0480(16) -0.0261(13) -0.0084(11) -0.0086(11)
C14 0.0227(11) 0.0331(13) 0.0333(13) -0.0153(10) -0.0026(10) -0.0090(10)
C15 0.0166(9) 0.0160(10) 0.0277(11) -0.0038(8) -0.0055(8) -0.0065(8)
C16 0.0218(11) 0.0210(11) 0.0277(12) -0.0057(9) -0.0065(9) -0.0046(9)
C17 0.0267(12) 0.0227(11) 0.0343(13) -0.0002(10) -0.0136(10) -0.0033(9)
C18 0.0242(12) 0.0207(11) 0.0430(15) -0.0046(10) -0.0082(11) 0.0019(9)
C19 0.0268(12) 0.0258(12) 0.0352(13) -0.0106(10) -0.0016(10) -0.0018(10)
C20 0.0237(11) 0.0222(11) 0.0256(11) -0.0046(9) -0.0031(9) -0.0046(9)
C21 0.0231(11) 0.0175(10) 0.0247(11) -0.0025(8) -0.0024(9) -0.0083(8)
C22 0.0147(10) 0.0248(11) 0.0283(12) -0.0051(9) -0.0015(8) -0.0071(8)
C23 0.0153(9) 0.0206(10) 0.0226(10) -0.0047(8) -0.0023(8) -0.0026(8)
C24 0.0154(10) 0.0220(11) 0.0207(10) -0.0023(8) -0.0024(8) -0.0009(8)
C25 0.0233(11) 0.0272(12) 0.0292(12) -0.0070(10) -0.0091(9) -0.0019(9)
C26 0.0257(12) 0.0439(15) 0.0315(13) -0.0084(11) -0.0116(10) -0.0021(11)
C27 0.0252(12) 0.0446(16) 0.0330(14) -0.0003(12) -0.0129(11) 0.0056(11)
C28 0.0326(14) 0.0256(13) 0.0426(15) -0.0021(11) -0.0130(12) 0.0068(10)
C29 0.0256(12) 0.0211(11) 0.0326(13) -0.0039(9) -0.0062(10) -0.0002(9)
C30 0.0158(9) 0.0185(10) 0.0233(11) -0.0062(8) -0.0038(8) -0.0013(8)
C31 0.0201(10) 0.0225(11) 0.0256(11) -0.0064(9) -0.0042(9) -0.0032(8)
C32 0.0250(11) 0.0294(12) 0.0283(12) -0.0137(10) -0.0039(9) -0.0029(9)
C33 0.0368(14) 0.0322(13) 0.0424(15) -0.0190(12) -0.0039(12) -0.0134(11)
C34 0.0437(16) 0.0360(14) 0.0424(16) -0.0132(12) 0.0032(12) -0.0242(13)
C35 0.0334(13) 0.0311(13) 0.0291(13) -0.0108(10) 0.0022(10) -0.0147(11)
Fe1 0.01338(14) 0.01563(14) 0.01779(14) -0.00262(11) -0.00387(11) -0.00304(11)
P2 0.0158(2) 0.0157(2) 0.0204(3) -0.0036(2) -0.0044(2) -0.00372(19)
P1 0.0144(2) 0.0157(2) 0.0195(3) -0.0035(2) -0.0037(2) -0.00185(19)
Si2 0.0175(3) 0.0209(3) 0.0211(3) -0.0026(2) -0.0023(2) -0.0056(2)
O1 0.0166(7) 0.0272(8) 0.0228(8) -0.0031(6) -0.0020(6) -0.0038(6)
Si1 0.0145(3) 0.0229(3) 0.0214(3) -0.0045(2) -0.0048(2) -0.0038(2)

loop_
_atom_type_symbol
_atom_type_scat_dispersion_real
_atom_type_scat_dispersion_imag
_atom_type_scat_Cromer_Mann_a1
_atom_type_scat_Cromer_Mann_b1
_atom_type_scat_Cromer_Mann_a2
_atom_type_scat_Cromer_Mann_b2
_atom_type_scat_Cromer_Mann_a3
_atom_type_scat_Cromer_Mann_b3
_atom_type_scat_Cromer_Mann_a4
_atom_type_scat_Cromer_Mann_b4
_atom_type_scat_Cromer_Mann_c
_atom_type_scat_source
C 0.0033 0.0016 2.3100 20.8439 1.0200 10.2075 1.5886 0.5687 0.8650 51.6512 0.2156 'International Tables Vol C 4.2.6.8 and 6.1.1.4'
H 0.0000 0.0000 0.4930 10.5109 0.3229 26.1257 0.1402 3.1424 0.0408 57.7998 0.0030 'International Tables Vol C 4.2.6.8 and 6.1.1.4'
O 0.0106 0.0060 3.0485 13.2771 2.2868 5.7011 1.5463 0.3239 0.8670 32.9089 0.2508 'International Tables Vol C 4.2.6.8 and 6.1.1.4'
Si 0.0817 0.0704 6.2915 2.4386 3.0353 32.3337 1.9891 0.6785 1.5410 81.6937 1.1407 'International Tables Vol C 4.2.6.8 and 6.1.1.4'
P 0.1023 0.0942 6.4345 1.9067 4.1791 27.1570 1.7800 0.5260 1.4908 68.1645 1.1149 'International Tables Vol C 4.2.6.8 and 6.1.1.4'
Fe 0.3463 0.8444 11.7695 4.7611 7.3573 0.3072 3.5222 15.3535 2.3045 76.8805 1.0369 'International Tables Vol C 4.2.6.8 and 6.1.1.4'

loop_
_geom_angle_atom_site_label_1
_geom_angle_atom_site_label_2
_geom_angle_atom_site_label_3
_geom_angle
_geom_angle_publ_flag
C2 C1 Fe1 69.48(12) yes
C2 C1 H11 119.8 no
Fe1 C1 H11 112.7 no
C2 C1 H12 120.4 no
Fe1 C1 H12 115.8 no
H11 C1 H12 111.8 no
C1 C2 Fe1 70.83(12) yes
C1 C2 Si1 124.18(17) yes
Fe1 C2 Si1 117.21(11) yes
C1 C2 H21 116.3 no
Fe1 C2 H21 105.1 no
Si1 C2 H21 113.9 no
C4 C3 Fe1 69.92(12) yes
C4 C3 Si2 125.03(17) yes
Fe1 C3 Si2 116.62(11) yes
C4 C3 H31 115.3 no
Fe1 C3 H31 103.7 no
Si2 C3 H31 115.1 no
C3 C4 Fe1 70.17(12) yes
C3 C4 H42 121.1 no
Fe1 C4 H42 110.4 no
C3 C4 H41 119.5 no
Fe1 C4 H41 113.0 no
H42 C4 H41 113.7 no
Si1 C5 H51 113.1 no
Si1 C5 H52 109.2 no
H51 C5 H52 108.2 no
Si1 C5 H53 112.5 no
H51 C5 H53 105.2 no
H52 C5 H53 108.4 no
Si1 C6 H63 112.5 no
Si1 C6 H62 111.8 no
H63 C6 H62 112.8 no
Si1 C6 H61 109.3 no
H63 C6 H61 105.2 no
H62 C6 H61 104.8 no
Si2 C7 H72 109.5 no
Si2 C7 H73 109.4 no
H72 C7 H73 109.5 no
Si2 C7 H71 109.5 no
H72 C7 H71 109.5 no
H73 C7 H71 109.5 no
Si2 C8 H83 111.5 no
Si2 C8 H82 113.8 no
H83 C8 H82 103.1 no
Si2 C8 H81 114.5 no
H83 C8 H81 105.9 no
H82 C8 H81 107.2 no
C10 C9 C14 117.7(2) yes
C10 C9 P2 118.45(17) yes
C14 C9 P2 123.64(18) yes
C9 C10 C11 121.2(2) yes
C9 C10 H101 121.6 no
C11 C10 H101 117.2 no
C10 C11 C12 119.8(3) yes
C10 C11 H111 119.3 no
C12 C11 H111 120.8 no
C11 C12 C13 119.9(2) yes
C11 C12 H121 119.0 no
C13 C12 H121 121.1 no
C12 C13 C14 120.4(2) yes
C12 C13 H131 120.2 no
C14 C13 H131 119.5 no
C13 C14 C9 120.9(2) yes
C13 C14 H141 119.7 no
C9 C14 H141 119.3 no
C16 C15 C20 118.3(2) yes
C16 C15 P2 121.11(17) yes
C20 C15 P2 120.42(17) yes
C15 C16 C17 120.5(2) yes
C15 C16 H161 121.5 no
C17 C16 H161 118.0 no
C16 C17 C18 120.5(2) yes
C16 C17 H171 117.2 no
C18 C17 H171 122.3 no
C17 C18 C19 119.8(2) yes
C17 C18 H181 122.2 no
C19 C18 H181 117.8 no
C18 C19 C20 120.0(2) yes
C18 C19 H191 120.9 no
C20 C19 H191 119.0 no
C15 C20 C19 120.9(2) yes
C15 C20 H201 119.9 no
C19 C20 H201 119.1 no
C22 C21 P2 116.24(16) yes
C22 C21 H212 107.5 no
P2 C21 H212 104.8 no
C22 C21 H211 109.9 no
P2 C21 H211 110.0 no
H212 C21 H211 108.1 no
C21 C22 C23 114.37(18) yes
C21 C22 H222 108.2 no
C23 C22 H222 107.8 no
C21 C22 H221 109.8 no
C23 C22 H221 111.5 no
H222 C22 H221 104.6 no
C22 C23 P1 114.86(15) yes
C22 C23 H232 110.6 no
P1 C23 H232 107.3 no
C22 C23 H231 110.4 no
P1 C23 H231 106.7 no
H232 C23 H231 106.6 no
C25 C24 C29 118.5(2) yes
C25 C24 P1 118.42(17) yes
C29 C24 P1 123.07(18) yes
C24 C25 C26 121.1(2) yes
C24 C25 H251 119.8 no
C26 C25 H251 119.2 no
C25 C26 C27 119.8(3) yes
C25 C26 H261 120.1 no
C27 C26 H261 120.0 no
C26 C27 C28 119.7(2) yes
C26 C27 H271 118.5 no
C28 C27 H271 121.7 no
C27 C28 C29 121.0(2) yes
C27 C28 H281 120.8 no
C29 C28 H281 118.2 no
C24 C29 C28 119.9(2) yes
C24 C29 H291 120.3 no
C28 C29 H291 119.8 no
C31 C30 C35 118.4(2) yes
C31 C30 P1 124.93(17) yes
C35 C30 P1 116.68(17) yes
C30 C31 C32 120.5(2) yes
C30 C31 H311 120.9 no
C32 C31 H311 118.5 no
C31 C32 C33 120.1(2) yes
C31 C32 H321 119.1 no
C33 C32 H321 120.8 no
C32 C33 C34 120.2(2) yes
C32 C33 H331 121.2 no
C34 C33 H331 118.6 no
C33 C34 C35 119.8(2) yes
C33 C34 H341 120.8 no
C35 C34 H341 119.4 no
C30 C35 C34 121.1(2) yes
C30 C35 H351 119.9 no
C34 C35 H351 119.0 no
C1 Fe1 C3 135.65(9) yes
C1 Fe1 C4 162.03(9) yes
C3 Fe1 C4 39.91(8) yes
C1 Fe1 C2 39.69(8) yes
C3 Fe1 C2 100.63(8) yes
C4 Fe1 C2 124.31(9) yes
C1 Fe1 P2 88.27(7) yes
C3 Fe1 P2 109.37(6) yes
C4 Fe1 P2 109.68(7) yes
C2 Fe1 P2 122.46(6) yes
C1 Fe1 P1 89.44(7) yes
C3 Fe1 P1 128.72(6) yes
C4 Fe1 P1 89.30(6) yes
C2 Fe1 P1 106.58(6) yes
P2 Fe1 P1 91.37(2) yes
C21 P2 C15 100.57(10) yes
C21 P2 C9 103.41(10) yes
C15 P2 C9 102.12(10) yes
C21 P2 Fe1 114.15(7) yes
C15 P2 Fe1 117.70(7) yes
C9 P2 Fe1 116.60(7) yes
C23 P1 C24 100.89(10) yes
C23 P1 C30 101.65(10) yes
C24 P1 C30 101.31(10) yes
C23 P1 Fe1 116.82(7) yes
C24 P1 Fe1 121.04(7) yes
C30 P1 Fe1 112.33(7) yes
C8 Si2 C7 109.41(12) yes
C8 Si2 C3 112.51(11) yes
C7 Si2 C3 110.75(11) yes
C8 Si2 O1 108.44(11) yes
C7 Si2 O1 106.69(10) yes
C3 Si2 O1 108.84(9) yes
Si2 O1 Si1 126.59(10) yes
C6 Si1 C5 110.33(13) yes
C6 Si1 C2 109.49(11) yes
C5 Si1 C2 111.22(11) yes
C6 Si1 O1 105.52(11) yes
C5 Si1 O1 108.18(11) yes
C2 Si1 O1 111.95(9) yes

loop_
_geom_bond_atom_site_label_1
_geom_bond_atom_site_label_2
_geom_bond_distance
_geom_bond_publ_flag
C1 C2 1.415(3) yes
C1 Fe1 2.092(2) yes
C1 H11 0.986 no
C1 H12 0.994 no
C2 Fe1 2.075(2) yes
C2 Si1 1.847(2) yes
C2 H21 0.877 no
C3 C4 1.418(3) yes
C3 Fe1 2.080(2) yes
C3 Si2 1.846(2) yes
C3 H31 0.981 no
C4 Fe1 2.076(2) yes
C4 H42 0.985 no
C4 H41 0.993 no
C5 Si1 1.860(3) yes
C5 H51 0.957 no
C5 H52 0.939 no
C5 H53 0.990 no
C6 Si1 1.865(2) yes
C6 H63 0.923 no
C6 H62 0.880 no
C6 H61 0.964 no
C7 Si2 1.858(2) yes
C7 H72 0.950 no
C7 H73 0.950 no
C7 H71 0.950 no
C8 Si2 1.863(2) yes
C8 H83 0.964 no
C8 H82 0.927 no
C8 H81 0.904 no
C9 C10 1.395(3) yes
C9 C14 1.389(3) yes
C9 P2 1.837(2) yes
C10 C11 1.390(3) yes
C10 H101 0.954 no
C11 C12 1.379(4) yes
C11 H111 0.932 no
C12 C13 1.370(4) yes
C12 H121 0.953 no
C13 C14 1.393(3) yes
C13 H131 0.921 no
C14 H141 0.920 no
C15 C16 1.395(3) yes
C15 C20 1.394(3) yes
C15 P2 1.841(2) yes
C16 C17 1.393(3) yes
C16 H161 0.942 no
C17 C18 1.376(4) yes
C17 H171 0.906 no
C18 C19 1.382(4) yes
C18 H181 0.968 no
C19 C20 1.391(3) yes
C19 H191 0.926 no
C20 H201 0.910 no
C21 C22 1.531(3) yes
C21 P2 1.845(2) yes
C21 H212 0.987 no
C21 H211 0.896 no
C22 C23 1.530(3) yes
C22 H222 0.997 no
C22 H221 0.983 no
C23 P1 1.851(2) yes
C23 H232 0.987 no
C23 H231 0.922 no
C24 C25 1.392(3) yes
C24 C29 1.396(3) yes
C24 P1 1.843(2) yes
C25 C26 1.390(3) yes
C25 H251 0.930 no
C26 C27 1.382(4) yes
C26 H261 0.928 no
C27 C28 1.374(4) yes
C27 H271 0.944 no
C28 C29 1.394(3) yes
C28 H281 0.950 no
C29 H291 0.948 no
C30 C31 1.389(3) yes
C30 C35 1.397(3) yes
C30 P1 1.832(2) yes
C31 C32 1.395(3) yes
C31 H311 0.957 no
C32 C33 1.379(4) yes
C32 H321 0.917 no
C33 C34 1.380(4) yes
C33 H331 0.945 no
C34 C35 1.385(3) yes
C34 H341 0.963 no
C35 H351 0.954 no
Fe1 P2 2.3347(6) yes
Fe1 P1 2.2909(6) yes
Si2 O1 1.6467(17) yes
O1 Si1 1.6384(17) yes
